data_4518213
loop_
_publ_author_name
'S\'anchez-F\'erez, Francisco'
'Solans-Monfort, Xavier'
'Calvet, Teresa'
'Font-Bardia, Merc\`e'
'Pons, Josefina'

_publ_section_title
;
 Influence of Aromatic Cations on the Structural Arrangement of Hg(II)
 Halides.
;
_journal_issue 45
_journal_name_full 'ACS omega'
_journal_page_first 29357
_journal_page_last 29372
_journal_paper_doi 10.1021/acsomega.0c04175
_journal_volume 5
_journal_year 2020
_chemical_formula_moiety '2(C12 H9 N2), Br4 Hg'
_chemical_formula_sum 'C24 H18 Br4 Hg N4'
_chemical_formula_weight 882.65
_space_group_crystal_system triclinic
_space_group_IT_number 2
_space_group_name_Hall '-P 1'
_space_group_name_H-M_alt 'P -1'
_atom_sites_solution_hydrogens geom
_audit_creation_method SHELXL-2018/3
_cell_angle_alpha 86.438(3)
_cell_angle_beta 86.462(3)
_cell_angle_gamma 66.489(3)
_cell_formula_units_Z 2
_cell_length_a 7.8160(7)
_cell_length_b 9.0601(8)
_cell_length_c 18.7870(17)
_cell_measurement_reflns_used 9472
_cell_measurement_temperature 100(2)
_cell_measurement_theta_max 30.56
_cell_measurement_theta_min 2.72
_cell_volume 1216.59(19)
_computing_cell_refinement 'Bruker SAINT'
_computing_data_collection 'Bruker APEX3'
_computing_data_reduction 'Bruker SAINT'
_computing_molecular_graphics 'Bruker SHELXTL'
_computing_publication_material 'Bruker SHELXTL'
_computing_structure_refinement 'SHELXL-2018/3 (Sheldrick, 2018)'
_computing_structure_solution 'SHELXT 2014/5 (Sheldrick, 2014)'
_diffrn_ambient_temperature 100(2)
_diffrn_measured_fraction_theta_full 0.972
_diffrn_measured_fraction_theta_max 0.966
_diffrn_measurement_device_type 'D8 Venture'
_diffrn_measurement_method '\f and \w scans'
_diffrn_radiation_type MoK\a
_diffrn_radiation_wavelength 0.71073
_diffrn_reflns_av_R_equivalents 0.0462
_diffrn_reflns_av_unetI/netI 0.0346
_diffrn_reflns_Laue_measured_fraction_full 0.972
_diffrn_reflns_Laue_measured_fraction_max 0.966
_diffrn_reflns_limit_h_max 11
_diffrn_reflns_limit_h_min -11
_diffrn_reflns_limit_k_max 12
_diffrn_reflns_limit_k_min -12
_diffrn_reflns_limit_l_max 26
_diffrn_reflns_limit_l_min 0
_diffrn_reflns_number 7217
_diffrn_reflns_point_group_measured_fraction_full 0.972
_diffrn_reflns_point_group_measured_fraction_max 0.966
_diffrn_reflns_theta_full 25.242
_diffrn_reflns_theta_max 30.589
_diffrn_reflns_theta_min 2.454
_diffrn_source microfocus
_exptl_absorpt_coefficient_mu 12.916
_exptl_absorpt_correction_T_max 0.7461
_exptl_absorpt_correction_T_min 0.3802
_exptl_absorpt_correction_type multi-scan
_exptl_absorpt_process_details sadabs
_exptl_crystal_colour colourless
_exptl_crystal_density_diffrn 2.409
_exptl_crystal_description prism
_exptl_crystal_F_000 820
_exptl_crystal_size_max 0.372
_exptl_crystal_size_mid 0.149
_exptl_crystal_size_min 0.137
_refine_diff_density_max 1.600
_refine_diff_density_min -2.138
_refine_diff_density_rms 0.217
_refine_ls_extinction_method none
_refine_ls_goodness_of_fit_ref 1.104
_refine_ls_hydrogen_treatment constr
_refine_ls_matrix_type full
_refine_ls_number_parameters 298
_refine_ls_number_reflns 7217
_refine_ls_number_restraints 0
_refine_ls_restrained_S_all 1.104
_refine_ls_R_factor_all 0.0398
_refine_ls_R_factor_gt 0.0389
_refine_ls_shift/su_max 0.001
_refine_ls_shift/su_mean 0.000
_refine_ls_structure_factor_coef Fsqd
_refine_ls_weighting_details 'w=1/[\s^2^(Fo^2^)+(0.0396P)^2^+10.6477P] where P=(Fo^2^+2Fc^2^)/3'
_refine_ls_weighting_scheme calc
_refine_ls_wR_factor_gt 0.0986
_refine_ls_wR_factor_ref 0.0992
_reflns_Friedel_coverage 0.000
_reflns_number_gt 7006
_reflns_number_total 7217
_reflns_threshold_expression 'I > 2\s(I)'
_cod_data_source_file ao0c04175_si_005.cif
_cod_data_source_block c20yb10_0m_ab
_cod_depositor_comments 'Adding full bibliography for 4518208--4518213.cif.'
_cod_database_code 4518213
_shelx_shelxl_version_number 2018/3
_shelx_space_group_comment
;
The symmetry employed for this shelxl refinement is uniquely defined
by the following loop, which should always be used as a source of
symmetry information in preference to the above space-group names.
They are only intended as comments.
;

loop_
_space_group_symop_operation_xyz
'x, y, z'
'-x, -y, -z'

loop_
_atom_site_label
_atom_site_type_symbol
_atom_site_fract_x
_atom_site_fract_y
_atom_site_fract_z
_atom_site_U_iso_or_equiv
_atom_site_adp_type
_atom_site_occupancy
_atom_site_site_symmetry_order
_atom_site_calc_flag
_atom_site_refinement_flags_posn
_atom_site_refinement_flags_adp
_atom_site_refinement_flags_occupancy
_atom_site_disorder_assembly
_atom_site_disorder_group
Hg1 Hg 0.28917(2) 0.56763(2) 0.75031(2) 0.01209(6) Uani 1 1 d . . . . .
Br1 Br 0.38640(14) 0.72705(12) 0.83569(5) 0.0569(2) Uani 1 1 d . . . . .
Br2 Br 0.28313(17) 0.32640(13) 0.81486(6) 0.0647(3) Uani 1 1 d . . . . .
Br3 Br 0.00691(16) 0.76627(14) 0.69653(6) 0.0657(3) Uani 1 1 d . . . . .
Br4 Br 0.55243(17) 0.49334(12) 0.65693(6) 0.0652(3) Uani 1 1 d . . . . .
N1 N 0.0717(5) 0.0616(4) 0.87599(18) 0.0095(6) Uani 1 1 d . . . . .
H1N H 0.173277 -0.023890 0.885935 0.014 Uiso 1 1 calc R U . . .
N2 N 0.2450(5) 0.0155(5) 1.0017(2) 0.0156(7) Uani 1 1 d . . . . .
C1 C -0.0042(6) 0.0717(5) 0.8133(2) 0.0128(7) Uani 1 1 d . . . . .
H1 H 0.048634 -0.013418 0.781209 0.015 Uiso 1 1 calc R U . . .
C2 C -0.1611(7) 0.2074(5) 0.7954(2) 0.0165(8) Uani 1 1 d . . . . .
H2 H -0.216850 0.215968 0.750968 0.020 Uiso 1 1 calc R U . . .
C3 C -0.2353(6) 0.3298(5) 0.8427(2) 0.0148(8) Uani 1 1 d . . . . .
H3 H -0.340254 0.424428 0.829996 0.018 Uiso 1 1 calc R U . . .
C4 C -0.1582(6) 0.3164(5) 0.9090(2) 0.0122(7) Uani 1 1 d . . . . .
C5 C -0.2339(6) 0.4372(5) 0.9622(2) 0.0158(8) Uani 1 1 d . . . . .
H5 H -0.344045 0.530507 0.953546 0.019 Uiso 1 1 calc R U . . .
C6 C -0.1491(7) 0.4172(6) 1.0230(3) 0.0179(8) Uani 1 1 d . . . . .
H6 H -0.198892 0.499408 1.056607 0.021 Uiso 1 1 calc R U . . .
C7 C 0.0147(7) 0.2770(6) 1.0406(2) 0.0152(8) Uani 1 1 d . . . . .
C8 C 0.1079(9) 0.2556(7) 1.1049(2) 0.0237(10) Uani 1 1 d . . . . .
H8 H 0.062976 0.334577 1.140097 0.028 Uiso 1 1 calc R U . . .
C9 C 0.2694(8) 0.1139(8) 1.1155(3) 0.0257(11) Uani 1 1 d . . . . .
H9 H 0.335670 0.096053 1.158043 0.031 Uiso 1 1 calc R U . . .
C10 C 0.3309(7) 0.0000(7) 1.0627(3) 0.0215(10) Uani 1 1 d . . . . .
H10 H 0.440471 -0.094293 1.070721 0.026 Uiso 1 1 calc R U . . .
C11 C 0.0884(6) 0.1562(5) 0.9902(2) 0.0106(7) Uani 1 1 d . . . . .
C12 C 0.0006(5) 0.1763(5) 0.9252(2) 0.0100(7) Uani 1 1 d . . . . .
N3 N 0.6238(5) 0.8022(4) 0.61242(19) 0.0100(6) Uani 1 1 d . . . . .
H3N H 0.638716 0.703621 0.603235 0.015 Uiso 1 1 calc R U . . .
N4 N 0.7836(6) 0.6650(5) 0.4870(2) 0.0167(7) Uani 1 1 d . . . . .
C13 C 0.5470(6) 0.8604(5) 0.6752(2) 0.0129(7) Uani 1 1 d . . . . .
H13 H 0.516016 0.792460 0.709510 0.015 Uiso 1 1 calc R U . . .
C14 C 0.5113(6) 1.0145(5) 0.6919(2) 0.0148(8) Uani 1 1 d . . . . .
H14 H 0.452513 1.055630 0.736361 0.018 Uiso 1 1 calc R U . . .
C15 C 0.5640(7) 1.1099(5) 0.6413(3) 0.0161(8) Uani 1 1 d . . . . .
H15 H 0.540994 1.217767 0.651540 0.019 Uiso 1 1 calc R U . . .
C16 C 0.6501(6) 1.0490(5) 0.5760(2) 0.0127(7) Uani 1 1 d . . . . .
C17 C 0.7072(7) 1.1419(6) 0.5220(3) 0.0178(8) Uani 1 1 d . . . . .
H17 H 0.686102 1.250531 0.529762 0.021 Uiso 1 1 calc R U . . .
C18 C 0.7907(7) 1.0738(7) 0.4604(3) 0.0217(9) Uani 1 1 d . . . . .
H18 H 0.828354 1.136046 0.425292 0.026 Uiso 1 1 calc R U . . .
C19 C 0.8242(6) 0.9124(6) 0.4463(2) 0.0179(8) Uani 1 1 d . . . . .
C20 C 0.9165(7) 0.8341(8) 0.3812(3) 0.0271(11) Uani 1 1 d . . . . .
H20 H 0.965192 0.888345 0.346000 0.033 Uiso 1 1 calc R U . . .
C21 C 0.9314(7) 0.6869(8) 0.3720(3) 0.0289(12) Uani 1 1 d . . . . .
H21 H 0.989565 0.635458 0.329223 0.035 Uiso 1 1 calc R U . . .
C22 C 0.8620(7) 0.6029(7) 0.4248(3) 0.0246(10) Uani 1 1 d . . . . .
H22 H 0.872054 0.497896 0.415318 0.030 Uiso 1 1 calc R U . . .
C23 C 0.7656(6) 0.8181(5) 0.4964(2) 0.0132(7) Uani 1 1 d . . . . .
C24 C 0.6804(6) 0.8894(5) 0.5616(2) 0.0114(7) Uani 1 1 d . . . . .

loop_
_atom_site_aniso_label
_atom_site_aniso_U_11
_atom_site_aniso_U_22
_atom_site_aniso_U_33
_atom_site_aniso_U_23
_atom_site_aniso_U_13
_atom_site_aniso_U_12
Hg1 0.01059(8) 0.01053(8) 0.01468(9) -0.00086(5) -0.00126(5) -0.00355(6)
Br1 0.0557(5) 0.0528(5) 0.0592(5) -0.0075(4) -0.0040(4) -0.0176(4)
Br2 0.0780(7) 0.0563(5) 0.0624(6) -0.0078(4) 0.0079(5) -0.0302(5)
Br3 0.0592(6) 0.0719(6) 0.0622(6) -0.0034(5) -0.0102(4) -0.0209(5)
Br4 0.0727(6) 0.0529(5) 0.0717(6) -0.0109(4) 0.0134(5) -0.0279(5)
N1 0.0072(14) 0.0114(14) 0.0082(14) -0.0005(11) -0.0016(11) -0.0017(12)
N2 0.0102(15) 0.0216(18) 0.0153(17) 0.0045(14) -0.0019(13) -0.0072(14)
C1 0.0129(17) 0.0129(17) 0.0091(16) -0.0029(13) -0.0008(13) -0.0008(14)
C2 0.020(2) 0.0138(18) 0.0128(18) 0.0022(14) -0.0048(15) -0.0041(16)
C3 0.0117(17) 0.0111(17) 0.0164(19) 0.0002(14) -0.0034(14) 0.0011(14)
C4 0.0127(17) 0.0115(17) 0.0125(17) -0.0004(13) 0.0023(14) -0.0051(14)
C5 0.0156(19) 0.0108(17) 0.0174(19) -0.0027(14) 0.0077(15) -0.0024(15)
C6 0.021(2) 0.0153(19) 0.020(2) -0.0083(16) 0.0098(16) -0.0095(17)
C7 0.019(2) 0.021(2) 0.0099(17) 0.0000(15) 0.0005(14) -0.0132(17)
C8 0.040(3) 0.034(3) 0.0079(18) 0.0049(17) -0.0021(18) -0.027(2)
C9 0.036(3) 0.047(3) 0.0093(18) 0.0081(19) -0.0060(18) -0.034(3)
C10 0.016(2) 0.038(3) 0.015(2) 0.0122(18) -0.0076(16) -0.017(2)
C11 0.0105(16) 0.0161(18) 0.0085(15) -0.0002(13) 0.0020(13) -0.0092(14)
C12 0.0081(16) 0.0084(15) 0.0104(16) 0.0009(13) 0.0026(12) -0.0007(13)
N3 0.0114(15) 0.0072(13) 0.0121(15) 0.0012(11) -0.0032(12) -0.0041(12)
N4 0.0162(17) 0.0145(16) 0.0143(16) -0.0067(13) -0.0078(13) 0.0012(14)
C13 0.0153(18) 0.0127(17) 0.0102(16) 0.0003(13) -0.0038(14) -0.0047(14)
C14 0.0163(19) 0.0153(18) 0.0135(18) -0.0058(14) -0.0026(14) -0.0060(15)
C15 0.018(2) 0.0068(16) 0.021(2) -0.0030(14) -0.0088(16) -0.0008(14)
C16 0.0094(17) 0.0126(17) 0.0174(19) 0.0068(14) -0.0091(14) -0.0054(14)
C17 0.017(2) 0.019(2) 0.022(2) 0.0118(16) -0.0105(16) -0.0126(17)
C18 0.020(2) 0.035(3) 0.017(2) 0.0101(18) -0.0057(16) -0.019(2)
C19 0.0099(17) 0.032(2) 0.0122(18) 0.0026(17) -0.0017(14) -0.0092(17)
C20 0.013(2) 0.051(3) 0.0116(19) -0.004(2) 0.0017(15) -0.007(2)
C21 0.011(2) 0.053(4) 0.0117(19) -0.008(2) -0.0017(15) -0.001(2)
C22 0.019(2) 0.024(2) 0.021(2) -0.0080(18) -0.0059(17) 0.0044(18)
C23 0.0087(17) 0.0171(19) 0.0124(17) 0.0011(14) -0.0041(13) -0.0033(14)
C24 0.0086(16) 0.0118(17) 0.0120(17) 0.0044(13) -0.0056(13) -0.0022(13)

loop_
_atom_type_symbol
_atom_type_description
_atom_type_scat_dispersion_real
_atom_type_scat_dispersion_imag
_atom_type_scat_source
C C 0.0033 0.0016 'International Tables Vol C Tables 4.2.6.8 and 6.1.1.4'
H H 0.0000 0.0000 'International Tables Vol C Tables 4.2.6.8 and 6.1.1.4'
Br Br -0.2901 2.4595 'International Tables Vol C Tables 4.2.6.8 and 6.1.1.4'
Hg Hg -2.3894 9.2266 'International Tables Vol C Tables 4.2.6.8 and 6.1.1.4'
N N 0.0061 0.0033 'International Tables Vol C Tables 4.2.6.8 and 6.1.1.4'

loop_
_geom_angle_atom_site_label_1
_geom_angle_atom_site_label_2
_geom_angle_atom_site_label_3
_geom_angle
_geom_angle_site_symmetry_1
_geom_angle_site_symmetry_3
_geom_angle_publ_flag
Br2 Hg1 Br3 120.59(4) . . ?
Br2 Hg1 Br4 110.75(4) . . ?
Br3 Hg1 Br4 108.41(4) . . ?
Br2 Hg1 Br1 108.55(4) . . ?
Br3 Hg1 Br1 104.78(4) . . ?
Br4 Hg1 Br1 102.02(4) . . ?
C1 N1 C12 123.4(4) . . ?
C1 N1 H1N 118.3 . . ?
C12 N1 H1N 118.3 . . ?
C10 N2 C11 117.0(4) . . ?
N1 C1 C2 119.5(4) . . ?
N1 C1 H1 120.2 . . ?
C2 C1 H1 120.2 . . ?
C3 C2 C1 119.3(4) . . ?
C3 C2 H2 120.3 . . ?
C1 C2 H2 120.3 . . ?
C2 C3 C4 120.8(4) . . ?
C2 C3 H3 119.6 . . ?
C4 C3 H3 119.6 . . ?
C3 C4 C12 118.1(4) . . ?
C3 C4 C5 123.6(4) . . ?
C12 C4 C5 118.3(4) . . ?
C6 C5 C4 119.8(4) . . ?
C6 C5 H5 120.1 . . ?
C4 C5 H5 120.1 . . ?
C5 C6 C7 123.1(4) . . ?
C5 C6 H6 118.4 . . ?
C7 C6 H6 118.4 . . ?
C11 C7 C8 118.3(5) . . ?
C11 C7 C6 118.1(4) . . ?
C8 C7 C6 123.6(5) . . ?
C9 C8 C7 118.2(5) . . ?
C9 C8 H8 120.9 . . ?
C7 C8 H8 120.9 . . ?
C10 C9 C8 119.3(4) . . ?
C10 C9 H9 120.3 . . ?
C8 C9 H9 120.3 . . ?
N2 C10 C9 124.0(5) . . ?
N2 C10 H10 118.0 . . ?
C9 C10 H10 118.0 . . ?
N2 C11 C12 117.5(4) . . ?
N2 C11 C7 123.1(4) . . ?
C12 C11 C7 119.4(4) . . ?
N1 C12 C11 119.9(4) . . ?
N1 C12 C4 118.9(4) . . ?
C11 C12 C4 121.2(4) . . ?
C13 N3 C24 122.6(4) . . ?
C13 N3 H3N 118.7 . . ?
C24 N3 H3N 118.7 . . ?
C22 N4 C23 115.9(5) . . ?
N3 C13 C14 122.0(4) . . ?
N3 C13 H13 119.0 . . ?
C14 C13 H13 119.0 . . ?
C13 C14 C15 117.7(4) . . ?
C13 C14 H14 121.1 . . ?
C15 C14 H14 121.1 . . ?
C16 C15 C14 120.9(4) . . ?
C16 C15 H15 119.5 . . ?
C14 C15 H15 119.5 . . ?
C15 C16 C24 118.5(4) . . ?
C15 C16 C17 123.2(4) . . ?
C24 C16 C17 118.3(4) . . ?
C18 C17 C16 119.6(4) . . ?
C18 C17 H17 120.2 . . ?
C16 C17 H17 120.2 . . ?
C17 C18 C19 122.2(4) . . ?
C17 C18 H18 118.9 . . ?
C19 C18 H18 118.9 . . ?
C23 C19 C18 120.4(4) . . ?
C23 C19 C20 115.8(5) . . ?
C18 C19 C20 123.8(5) . . ?
C21 C20 C19 118.8(5) . . ?
C21 C20 H20 120.6 . . ?
C19 C20 H20 120.6 . . ?
C20 C21 C22 121.3(5) . . ?
C20 C21 H21 119.3 . . ?
C22 C21 H21 119.3 . . ?
N4 C22 C21 122.9(5) . . ?
N4 C22 H22 118.5 . . ?
C21 C22 H22 118.5 . . ?
N4 C23 C19 125.1(4) . . ?
N4 C23 C24 117.7(4) . . ?
C19 C23 C24 117.2(4) . . ?
N3 C24 C16 118.2(4) . . ?
N3 C24 C23 119.5(4) . . ?
C16 C24 C23 122.3(4) . . ?

loop_
_geom_bond_atom_site_label_1
_geom_bond_atom_site_label_2
_geom_bond_distance
_geom_bond_site_symmetry_2
_geom_bond_publ_flag
Hg1 Br2 2.4486(11) . ?
Hg1 Br3 2.4512(11) . ?
Hg1 Br4 2.5221(11) . ?
Hg1 Br1 2.5594(10) . ?
N1 C1 1.333(5) . ?
N1 C12 1.357(5) . ?
N1 H1N 0.8800 . ?
N2 C10 1.336(6) . ?
N2 C11 1.387(6) . ?
C1 C2 1.388(6) . ?
C1 H1 0.9500 . ?
C2 C3 1.379(6) . ?
C2 H2 0.9500 . ?
C3 C4 1.394(6) . ?
C3 H3 0.9500 . ?
C4 C12 1.409(6) . ?
C4 C5 1.448(6) . ?
C5 C6 1.321(7) . ?
C5 H5 0.9500 . ?
C6 C7 1.437(7) . ?
C6 H6 0.9500 . ?
C7 C11 1.408(6) . ?
C7 C8 1.413(6) . ?
C8 C9 1.409(9) . ?
C8 H8 0.9500 . ?
C9 C10 1.397(8) . ?
C9 H9 0.9500 . ?
C10 H10 0.9500 . ?
C11 C12 1.404(6) . ?
N3 C13 1.329(5) . ?
N3 C24 1.365(5) . ?
N3 H3N 0.8800 . ?
N4 C22 1.332(6) . ?
N4 C23 1.359(6) . ?
C13 C14 1.363(6) . ?
C13 H13 0.9500 . ?
C14 C15 1.398(7) . ?
C14 H14 0.9500 . ?
C15 C16 1.397(7) . ?
C15 H15 0.9500 . ?
C16 C24 1.409(6) . ?
C16 C17 1.439(6) . ?
C17 C18 1.350(8) . ?
C17 H17 0.9500 . ?
C18 C19 1.418(8) . ?
C18 H18 0.9500 . ?
C19 C23 1.409(6) . ?
C19 C20 1.452(7) . ?
C20 C21 1.313(10) . ?
C20 H20 0.9500 . ?
C21 C22 1.424(9) . ?
C21 H21 0.9500 . ?
C22 H22 0.9500 . ?
C23 C24 1.420(6) . ?
